data_7706707
loop_
_publ_author_name
'Xu, Han'
'Han, Ying-Zi'
'OuYang, Jie'
'Chen, Zuo-Chang'
'Chen, Hui-Jun'
'Nie, Hong-Hong'
'Tang, Zichao'
'Yang, Shi-Yao'
'Huang, Rong-Bin'
'Zheng, Lan-Sun'
'Teo, Boon K.'

_publ_section_title
;
 Dissection of bicapped octahedral copper hydride cluster to form two
 chiral tetrahedral copper hydride cluster series exhibiting auto
 deracemization and photoluminescence.
;
_journal_issue 11
_journal_name_full 'Dalton transactions (Cambridge, England : 2003)'
_journal_page_first 4028
_journal_page_last 4035
_journal_paper_doi 10.1039/d1dt00031d
_journal_volume 50
_journal_year 2021
_chemical_formula_moiety 'C51 H43 Cu4 I3 N3 P3, 1.5(C H2 Cl2)'
_chemical_formula_sum 'C52.5 H46 Cl3 Cu4 I3 N3 P3'
_chemical_formula_weight 1553.04
_space_group_crystal_system orthorhombic
_space_group_IT_number 43
_space_group_name_Hall 'F 2 -2d'
_space_group_name_H-M_alt 'F d d 2'
_atom_sites_solution_hydrogens mixed
_audit_creation_date 2021-02-06
_audit_creation_method
;
Olex2 1.3-alpha
(compiled 2019.05.22 svn.r3605 for OlexSys, GUI svn.r5790)
;
_audit_update_record
;
2021-02-16 deposited with the CCDC.	2021-02-26 downloaded from the CCDC.
;
_cell_angle_alpha 90
_cell_angle_beta 90
_cell_angle_gamma 90
_cell_formula_units_Z 16
_cell_length_a 49.0830(4)
_cell_length_b 37.3456(3)
_cell_length_c 11.73950(10)
_cell_measurement_reflns_used 21489
_cell_measurement_temperature 100.00(10)
_cell_measurement_theta_max 76.7940
_cell_measurement_theta_min 2.9750
_cell_volume 21518.9(3)
_computing_cell_refinement 'CrysAlisPro 1.171.40.21a (Rigaku OD, 2018)'
_computing_data_collection 'CrysAlisPro 1.171.40.21a (Rigaku OD, 2018)'
_computing_data_reduction 'CrysAlisPro 1.171.40.21a (Rigaku OD, 2018)'
_computing_molecular_graphics 'Olex2 (Dolomanov et al., 2009)'
_computing_publication_material 'Olex2 (Dolomanov et al., 2009)'
_computing_structure_refinement 'ShelXL (Sheldrick, 2015)'
_computing_structure_solution 'ShelXT (Sheldrick, 2015)'
_diffrn_ambient_temperature 100.00(10)
_diffrn_detector_type HyPix
_diffrn_measured_fraction_theta_full 0.996
_diffrn_measured_fraction_theta_max 0.966
_diffrn_measurement_details
;
List of Runs (angles in degrees, time in seconds):

  # Type    Start    End  Width  t~exp~   \w     \q     \k     \f   Frames
#--------------------------------------------------------------------------
  1  \w    -62.00 -33.00   0.50    2.00    --  -46.75  37.00-150.00   58
  2  \w    -27.00  27.00   0.50    2.00    --  -46.75  37.00-150.00  108
  3  \w    -76.00 -29.00   0.50    8.00    --  -88.50 100.00 -37.00   94
  4  \w    -88.00 -13.00   0.50    2.00    --  -46.75 123.00  41.00  150
  5  \w   -104.00 -79.00   0.50    2.00    --  -46.75-125.00   0.00   50
  6  \w   -160.00-106.00   0.50    8.00    --  -88.50 -45.00-150.00  108
  7  \w     35.00 121.00   0.50    8.00    --  107.31 -25.00  25.00  172
  8  \w     67.00  99.00   0.50    8.00    --  107.31 -94.00   0.00   64
  9  \w     80.00 107.00   0.50    8.00    --  107.31 -94.00  90.00   54
 10  \w     39.00  65.00   0.50    8.00    --  107.31 -94.00  90.00   52
 11  \w     33.00 116.00   0.50    8.00    --  107.31 -30.00 -60.00  166
 12  \w     38.00 103.00   0.50    8.00    --  107.31 -45.00 -90.00  130
 13  \w    103.00 178.00   0.50    8.00    --  107.31 123.00  41.00  150
;
_diffrn_measurement_device 'four-circle diffractometer'
_diffrn_measurement_device_type 'XtaLAB Synergy, Dualflex, HyPix'
_diffrn_measurement_method '\w scans'
_diffrn_radiation_type CuK\a
_diffrn_radiation_wavelength 1.54184
_diffrn_reflns_av_R_equivalents 0.0294
_diffrn_reflns_av_unetI/netI 0.0299
_diffrn_reflns_Laue_measured_fraction_full 0.996
_diffrn_reflns_Laue_measured_fraction_max 0.966
_diffrn_reflns_limit_h_max 34
_diffrn_reflns_limit_h_min -60
_diffrn_reflns_limit_k_max 47
_diffrn_reflns_limit_k_min -46
_diffrn_reflns_limit_l_max 14
_diffrn_reflns_limit_l_min -12
_diffrn_reflns_number 25258
_diffrn_reflns_point_group_measured_fraction_full 0.900
_diffrn_reflns_point_group_measured_fraction_max 0.848
_diffrn_reflns_theta_full 67.684
_diffrn_reflns_theta_max 77.008
_diffrn_reflns_theta_min 2.974
_exptl_absorpt_coefficient_mu 17.816
_exptl_absorpt_correction_T_max 1.00000
_exptl_absorpt_correction_T_min 0.68548
_exptl_absorpt_correction_type multi-scan
_exptl_absorpt_process_details
;
CrysAlisPro 1.171.40.21a (Rigaku Oxford Diffraction, 2018)
Empirical absorption correction using spherical harmonics,
 implemented in SCALE3 ABSPACK scaling algorithm.
;
_exptl_crystal_colour yellow
_exptl_crystal_colour_primary yellow
_exptl_crystal_density_diffrn 1.917
_exptl_crystal_description block
_exptl_crystal_F_000 12048
_exptl_crystal_size_max 0.05
_exptl_crystal_size_mid 0.05
_exptl_crystal_size_min 0.02
_refine_diff_density_max 0.494
_refine_diff_density_min -0.668
_refine_diff_density_rms 0.087
_refine_ls_abs_structure_details
;
 Flack x determined using 3651 quotients [(I+)-(I-)]/[(I+)+(I-)]
 (Parsons, Flack and Wagner, Acta Cryst. B69 (2013) 249-259).
;
_refine_ls_abs_structure_Flack -0.0095(18)
_refine_ls_extinction_method none
_refine_ls_goodness_of_fit_ref 1.051
_refine_ls_hydrogen_treatment mixed
_refine_ls_matrix_type full
_refine_ls_number_parameters 627
_refine_ls_number_reflns 9639
_refine_ls_number_restraints 7
_refine_ls_restrained_S_all 1.051
_refine_ls_R_factor_all 0.0232
_refine_ls_R_factor_gt 0.0214
_refine_ls_shift/su_max 0.005
_refine_ls_shift/su_mean 0.000
_refine_ls_structure_factor_coef Fsqd
_refine_ls_weighting_details 'w=1/[\s^2^(Fo^2^)+(0.0336P)^2^+56.4818P] where P=(Fo^2^+2Fc^2^)/3'
_refine_ls_weighting_scheme calc
_refine_ls_wR_factor_gt 0.0564
_refine_ls_wR_factor_ref 0.0569
_reflns_Friedel_coverage 0.672
_reflns_Friedel_fraction_full 0.793
_reflns_Friedel_fraction_max 0.717
_reflns_number_gt 9410
_reflns_number_total 9639
_reflns_threshold_expression 'I > 2\s(I)'
_cod_data_source_file d1dt00031d3.cif
_cod_data_source_block 3c
_cod_depositor_comments 'Adding full bibliography for 7706697--7706707.cif.'
_cod_original_formula_sum 'C52.50 H46 Cl3 Cu4 I3 N3 P3'
_cod_database_code 7706707
_shelx_shelxl_version_number 2018/3
_shelx_space_group_comment
;
The symmetry employed for this shelxl refinement is uniquely defined
by the following loop, which should always be used as a source of
symmetry information in preference to the above space-group names.
They are only intended as comments.
;
_shelx_estimated_absorpt_t_max 0.717
_shelx_estimated_absorpt_t_min 0.470
_olex2_refinement_description
;
1. Fixed Uiso
 At 1.2 times of:
  All C(H) groups, All C(H,H) groups
2. Uiso/Uaniso restraints and constraints
Uanis(H) \\sim Ueq: with sigma of 0.01 and sigma for terminal atoms of 0.02
3. Others
 Fixed Sof: H51A(0.5) H51B(0.5)
4.a Secondary CH2 refined with riding coordinates:
 C52(H52A,H52B), C51(H51A,H51B)
4.b Aromatic/amide H refined with riding coordinates:
 C15(H15), C12(H12), C4(H4), C20(H20), C6(H6), C17(H17), C21(H21), C41(H41),
 C30(H30), C25(H25), C50(H50), C5(H5), C44(H44), C47(H47), C43(H43), C16(H16),
 C26(H26), C33(H33), C28(H28), C11(H11), C14(H14), C39(H39), C48(H48), C23(H23),
  C27(H27), C10(H10), C49(H49), C22(H22), C3(H3), C19(H19), C42(H42), C9(H9),
 C01K(H01K), C8(H8), C31(H31), C32(H32), C2(H2), C36(H36), C35(H35), C37(H37),
 C45(H45), C38(H38)
;
_olex2_submission_special_instructions 'No special instructions were received'
_oxdiff_exptl_absorpt_empirical_details
;
Empirical correction (ABSPACK) includes:
- Absorption correction using spherical harmonics
- Frame scaling
;

loop_
_space_group_symop_operation_xyz
'x, y, z'
'-x, -y, z'
'x+1/4, -y+1/4, z+1/4'
'-x+1/4, y+1/4, z+1/4'
'x, y+1/2, z+1/2'
'-x, -y+1/2, z+1/2'
'x+1/4, -y+3/4, z+3/4'
'-x+1/4, y+3/4, z+3/4'
'x+1/2, y, z+1/2'
'-x+1/2, -y, z+1/2'
'x+3/4, -y+1/4, z+3/4'
'-x+3/4, y+1/4, z+3/4'
'x+1/2, y+1/2, z'
'-x+1/2, -y+1/2, z'
'x+3/4, -y+3/4, z+1/4'
'-x+3/4, y+3/4, z+1/4'

loop_
_atom_site_label
_atom_site_type_symbol
_atom_site_fract_x
_atom_site_fract_y
_atom_site_fract_z
_atom_site_U_iso_or_equiv
_atom_site_adp_type
_atom_site_occupancy
_atom_site_site_symmetry_order
_atom_site_calc_flag
_atom_site_refinement_flags_posn
_atom_site_refinement_flags_adp
_atom_site_refinement_flags_occupancy
_atom_site_disorder_assembly
_atom_site_disorder_group
I1 I 0.56209(2) 0.67845(2) 0.32421(3) 0.01766(7) Uani 1 1 d . . . . .
I2 I 0.60913(2) 0.61602(2) 0.56263(3) 0.02151(7) Uani 1 1 d . . . . .
I3 I 0.64663(2) 0.67639(2) 0.27920(3) 0.02170(8) Uani 1 1 d . . . . .
Cu1 Cu 0.60783(2) 0.71608(2) 0.36508(6) 0.01635(14) Uani 1 1 d . . . . .
Cu2 Cu 0.58383(2) 0.67832(2) 0.52939(6) 0.01700(14) Uani 1 1 d . . . . .
Cu4 Cu 0.61581(2) 0.74041(2) 0.59585(6) 0.01761(14) Uani 1 1 d . . . . .
Cu3 Cu 0.63670(2) 0.67319(2) 0.50105(6) 0.01848(15) Uani 1 1 d . . . . .
H H 0.6136(14) 0.704(2) 0.496(7) 0.05(2) Uani 1 1 d . U . . .
P1 P 0.60497(2) 0.77440(3) 0.33348(10) 0.0146(2) Uani 1 1 d . . . . .
P2 P 0.55968(2) 0.69681(3) 0.67707(10) 0.0158(2) Uani 1 1 d . . . . .
P3 P 0.67275(2) 0.68956(3) 0.60115(10) 0.0154(2) Uani 1 1 d . . . . .
Cl2 Cl 0.68266(3) 0.78924(5) 1.00354(14) 0.0411(3) Uani 1 1 d . . . . .
Cl1 Cl 0.73155(3) 0.78996(4) 0.85910(13) 0.0387(3) Uani 1 1 d . . . . .
Cl3 Cl 0.72698(6) 0.72476(5) 0.21377(19) 0.0740(7) Uani 1 1 d . . . . .
N1 N 0.59340(8) 0.78685(10) 0.5548(4) 0.0167(8) Uani 1 1 d . . . . .
N2 N 0.60404(8) 0.72922(10) 0.7654(4) 0.0173(8) Uani 1 1 d . . . . .
C13 C 0.58676(9) 0.79769(12) 0.4488(4) 0.0151(9) Uani 1 1 d . . . . .
N3 N 0.65678(8) 0.75868(10) 0.5974(3) 0.0151(7) Uani 1 1 d . . . . .
C24 C 0.53496(10) 0.66495(13) 0.7361(4) 0.0193(9) Uani 1 1 d . . . . .
C15 C 0.55844(10) 0.84476(13) 0.5204(5) 0.0220(10) Uani 1 1 d . . . . .
H15 H 0.546565 0.863797 0.508389 0.026 Uiso 1 1 calc R U . . .
C29 C 0.58159(9) 0.71014(12) 0.7978(4) 0.0185(9) Uani 1 1 d . . . . .
C12 C 0.56106(9) 0.77433(13) 0.1840(4) 0.0190(9) Uani 1 1 d . . . . .
H12 H 0.552823 0.759881 0.238523 0.023 Uiso 1 1 calc R U . . .
C4 C 0.68370(10) 0.84173(14) 0.3181(5) 0.0244(10) Uani 1 1 d . . . . .
H4 H 0.699537 0.855283 0.312279 0.029 Uiso 1 1 calc R U . . .
C20 C 0.51395(10) 0.77605(13) 0.5313(5) 0.0218(10) Uani 1 1 d . . . . .
H20 H 0.509979 0.783844 0.457938 0.026 Uiso 1 1 calc R U . . .
C6 C 0.63588(10) 0.83781(13) 0.3559(4) 0.0194(9) Uani 1 1 d . . . . .
H6 H 0.619615 0.848665 0.377373 0.023 Uiso 1 1 calc R U . . .
C17 C 0.58294(10) 0.80570(13) 0.6431(4) 0.0189(10) Uani 1 1 d . . . . .
H17 H 0.587639 0.798867 0.716687 0.023 Uiso 1 1 calc R U . . .
C21 C 0.50175(10) 0.79252(14) 0.6254(5) 0.0280(12) Uani 1 1 d . . . . .
H21 H 0.489528 0.811223 0.614268 0.034 Uiso 1 1 calc R U . . .
C40 C 0.70529(9) 0.66860(12) 0.5633(4) 0.0180(9) Uani 1 1 d . . . . .
C41 C 0.71942(10) 0.64640(13) 0.6389(5) 0.0232(10) Uani 1 1 d . . . . .
H41 H 0.713120 0.643390 0.712973 0.028 Uiso 1 1 calc R U . . .
C30 C 0.57632(11) 0.70239(14) 0.9111(4) 0.0237(10) Uani 1 1 d . . . . .
H30 H 0.560690 0.689766 0.930909 0.028 Uiso 1 1 calc R U . . .
C7 C 0.58718(10) 0.78832(12) 0.2040(4) 0.0183(9) Uani 1 1 d . . . . .
C25 C 0.50758(10) 0.66780(14) 0.7054(5) 0.0244(11) Uani 1 1 d . . . . .
H25 H 0.501849 0.687417 0.662862 0.029 Uiso 1 1 calc R U . . .
C50 C 0.66032(10) 0.79445(12) 0.5966(4) 0.0183(9) Uani 1 1 d . . . . .
H50 H 0.644990 0.808917 0.603733 0.022 Uiso 1 1 calc R U . . .
C5 C 0.65941(11) 0.85806(13) 0.3497(4) 0.0231(10) Uani 1 1 d . . . . .
H5 H 0.658989 0.882384 0.366508 0.028 Uiso 1 1 calc R U . . .
C44 C 0.73841(10) 0.65493(14) 0.4174(5) 0.0230(10) Uani 1 1 d . . . . .
H44 H 0.744834 0.657882 0.343500 0.028 Uiso 1 1 calc R U . . .
C47 C 0.70527(9) 0.75265(12) 0.5735(5) 0.0207(10) Uani 1 1 d . . . . .
H47 H 0.720330 0.737786 0.564835 0.025 Uiso 1 1 calc R U . . .
C43 C 0.75248(10) 0.63313(13) 0.4938(5) 0.0242(11) Uani 1 1 d . . . . .
H43 H 0.768312 0.621548 0.470666 0.029 Uiso 1 1 calc R U . . .
C16 C 0.56551(10) 0.83482(13) 0.6293(5) 0.0223(10) Uani 1 1 d . . . . .
H16 H 0.558818 0.847206 0.692086 0.027 Uiso 1 1 calc R U . . .
C26 C 0.48877(11) 0.64197(15) 0.7370(6) 0.0303(12) Uani 1 1 d . . . . .
H26 H 0.470758 0.643788 0.713095 0.036 Uiso 1 1 calc R U . . .
C18 C 0.53810(9) 0.73649(12) 0.6580(4) 0.0174(9) Uani 1 1 d . . . . .
C33 C 0.62085(10) 0.74048(13) 0.8482(4) 0.0213(10) Uani 1 1 d . . . . .
H33 H 0.635977 0.753976 0.827530 0.026 Uiso 1 1 calc R U . . .
C28 C 0.52417(12) 0.60994(14) 0.8344(5) 0.0309(12) Uani 1 1 d . . . . .
H28 H 0.529776 0.590588 0.878377 0.037 Uiso 1 1 calc R U . . .
C11 C 0.54744(10) 0.78198(13) 0.0829(5) 0.0231(10) Uani 1 1 d . . . . .
H11 H 0.530187 0.772500 0.070122 0.028 Uiso 1 1 calc R U . . .
C14 C 0.56917(10) 0.82617(13) 0.4291(5) 0.0198(10) Uani 1 1 d . . . . .
H14 H 0.564654 0.832663 0.354975 0.024 Uiso 1 1 calc R U . . .
C39 C 0.69200(11) 0.70273(15) 0.8225(5) 0.0272(11) Uani 1 1 d . . . . .
H39 H 0.703768 0.719144 0.788842 0.033 Uiso 1 1 calc R U . . .
C48 C 0.70838(10) 0.78939(13) 0.5727(5) 0.0232(10) Uani 1 1 d . . . . .
H48 H 0.725537 0.799547 0.563585 0.028 Uiso 1 1 calc R U . . .
C23 C 0.52599(10) 0.75347(13) 0.7511(5) 0.0217(10) Uani 1 1 d . . . . .
H23 H 0.530205 0.746098 0.824725 0.026 Uiso 1 1 calc R U . . .
C27 C 0.49688(11) 0.61339(14) 0.8046(5) 0.0282(12) Uani 1 1 d . . . . .
H27 H 0.484177 0.596684 0.829656 0.034 Uiso 1 1 calc R U . . .
C10 C 0.55948(11) 0.80375(14) 0.0005(5) 0.0246(11) Uani 1 1 d . . . . .
H10 H 0.550252 0.809131 -0.066523 0.030 Uiso 1 1 calc R U . . .
C49 C 0.68557(11) 0.81099(13) 0.5858(5) 0.0224(10) Uani 1 1 d . . . . .
H49 H 0.687138 0.835808 0.587274 0.027 Uiso 1 1 calc R U . . .
C22 C 0.50768(10) 0.78131(15) 0.7344(5) 0.0273(11) Uani 1 1 d . . . . .
H22 H 0.499455 0.792343 0.796497 0.033 Uiso 1 1 calc R U . . .
C3 C 0.68441(10) 0.80556(15) 0.2954(5) 0.0257(11) Uani 1 1 d . . . . .
H3 H 0.700860 0.794756 0.276318 0.031 Uiso 1 1 calc R U . . .
C46 C 0.67931(9) 0.73805(12) 0.5873(4) 0.0159(9) Uani 1 1 d . . . . .
C19 C 0.53193(9) 0.74812(12) 0.5483(4) 0.0192(10) Uani 1 1 d . . . . .
H19 H 0.539990 0.736987 0.485939 0.023 Uiso 1 1 calc R U . . .
C42 C 0.74308(11) 0.62871(14) 0.6028(5) 0.0251(11) Uani 1 1 d . . . . .
H42 H 0.752436 0.613904 0.653095 0.030 Uiso 1 1 calc R U . . .
C9 C 0.58547(11) 0.81731(14) 0.0200(5) 0.0256(11) Uani 1 1 d . . . . .
H9 H 0.593712 0.831615 -0.034967 0.031 Uiso 1 1 calc R U . . .
C01K C 0.54303(11) 0.63509(14) 0.7991(5) 0.0254(11) Uani 1 1 d . . . . .
H01K H 0.561308 0.632074 0.817561 0.031 Uiso 1 1 calc R U . . .
C8 C 0.59919(11) 0.80975(14) 0.1200(5) 0.0228(10) Uani 1 1 d . . . . .
H8 H 0.616558 0.819000 0.131572 0.027 Uiso 1 1 calc R U . . .
C31 C 0.59437(11) 0.71345(13) 0.9950(4) 0.0231(10) Uani 1 1 d . . . . .
H31 H 0.591355 0.707763 1.071097 0.028 Uiso 1 1 calc R U . . .
C34 C 0.67277(10) 0.68479(13) 0.7556(4) 0.0210(10) Uani 1 1 d . . . . .
C32 C 0.61697(11) 0.73315(14) 0.9626(5) 0.0251(11) Uani 1 1 d . . . . .
H32 H 0.629318 0.741321 1.016777 0.030 Uiso 1 1 calc R U . . .
C1 C 0.63618(9) 0.80102(12) 0.3302(4) 0.0165(9) Uani 1 1 d . . . . .
C2 C 0.66069(10) 0.78492(13) 0.3008(4) 0.0195(10) Uani 1 1 d . . . . .
H2 H 0.661324 0.760542 0.284819 0.023 Uiso 1 1 calc R U . . .
C36 C 0.65655(13) 0.65519(17) 0.9237(5) 0.0352(13) Uani 1 1 d . . . . .
H36 H 0.644565 0.639253 0.958257 0.042 Uiso 1 1 calc R U . . .
C35 C 0.65451(11) 0.66159(14) 0.8065(5) 0.0263(11) Uani 1 1 d . . . . .
H35 H 0.641061 0.650397 0.763527 0.032 Uiso 1 1 calc R U . . .
C37 C 0.67592(13) 0.67204(18) 0.9879(5) 0.0358(14) Uani 1 1 d . . . . .
H37 H 0.677264 0.667314 1.065493 0.043 Uiso 1 1 calc R U . . .
C45 C 0.71480(10) 0.67220(13) 0.4520(4) 0.0200(10) Uani 1 1 d . . . . .
H45 H 0.705224 0.686312 0.400406 0.024 Uiso 1 1 calc R U . . .
C38 C 0.69362(13) 0.69631(18) 0.9366(5) 0.0342(13) Uani 1 1 d . . . . .
H38 H 0.706584 0.708175 0.980374 0.041 Uiso 1 1 calc R U . . .
C52 C 0.69711(15) 0.8039(2) 0.8740(6) 0.051(2) Uani 1 1 d . . . . .
H52A H 0.696268 0.829828 0.870550 0.061 Uiso 1 1 calc R U . . .
H52B H 0.686511 0.794481 0.811039 0.061 Uiso 1 1 calc R U . . .
C51 C 0.750000 0.750000 0.1338(9) 0.050(3) Uani 1 2 d S T P . .
H51A H 0.760212 0.733914 0.085007 0.061 Uiso 0.5 1 calc R U P . .
H51B H 0.739789 0.766087 0.085006 0.061 Uiso 0.5 1 calc R U P . .

loop_
_atom_site_aniso_label
_atom_site_aniso_U_11
_atom_site_aniso_U_22
_atom_site_aniso_U_33
_atom_site_aniso_U_23
_atom_site_aniso_U_13
_atom_site_aniso_U_12
I1 0.01362(13) 0.01810(13) 0.02127(15) -0.00306(11) -0.00307(11) -0.00040(10)
I2 0.01785(13) 0.01415(12) 0.03251(18) 0.00120(12) -0.00128(12) -0.00043(10)
I3 0.01936(14) 0.02497(15) 0.02077(16) -0.00366(12) 0.00446(12) 0.00522(11)
Cu1 0.0155(3) 0.0135(3) 0.0201(3) 0.0000(3) 0.0006(3) 0.0006(2)
Cu2 0.0133(3) 0.0186(3) 0.0191(3) -0.0013(3) 0.0023(3) 0.0015(2)
Cu4 0.0165(3) 0.0172(3) 0.0192(4) -0.0019(3) 0.0008(3) 0.0006(2)
Cu3 0.0126(3) 0.0197(3) 0.0231(4) 0.0004(3) -0.0001(3) -0.0006(2)
H 0.03(3) 0.05(3) 0.06(3) 0.00(2) -0.01(2) 0.00(2)
P1 0.0129(5) 0.0141(5) 0.0169(6) 0.0000(4) 0.0007(4) -0.0002(4)
P2 0.0127(5) 0.0166(5) 0.0183(6) -0.0006(4) 0.0023(4) 0.0018(4)
P3 0.0120(5) 0.0149(5) 0.0193(6) 0.0019(4) 0.0013(4) 0.0007(4)
Cl2 0.0412(8) 0.0479(8) 0.0343(8) -0.0026(6) -0.0036(6) 0.0021(7)
Cl1 0.0323(7) 0.0475(8) 0.0363(8) -0.0065(6) -0.0075(6) 0.0095(6)
Cl3 0.129(2) 0.0405(9) 0.0524(11) 0.0086(8) 0.0404(13) 0.0144(11)
N1 0.0141(17) 0.0136(16) 0.022(2) -0.0012(15) 0.0004(16) -0.0011(13)
N2 0.0169(18) 0.0159(18) 0.019(2) -0.0025(15) 0.0027(16) 0.0001(14)
C13 0.0106(19) 0.015(2) 0.020(2) 0.0000(17) 0.0019(18) -0.0044(16)
N3 0.0149(17) 0.0179(17) 0.0124(19) -0.0004(14) -0.0015(15) -0.0004(14)
C24 0.019(2) 0.019(2) 0.020(2) -0.0008(18) 0.0037(19) 0.0002(18)
C15 0.018(2) 0.019(2) 0.029(3) 0.000(2) 0.002(2) 0.0022(17)
C29 0.017(2) 0.019(2) 0.020(2) -0.0014(18) 0.0033(19) 0.0057(17)
C12 0.016(2) 0.017(2) 0.024(3) -0.0020(19) 0.0000(19) 0.0005(17)
C4 0.021(2) 0.030(3) 0.022(2) 0.002(2) 0.000(2) -0.012(2)
C20 0.018(2) 0.016(2) 0.032(3) -0.001(2) -0.003(2) -0.0008(17)
C6 0.021(2) 0.019(2) 0.019(2) 0.0039(18) -0.0022(19) -0.0022(18)
C17 0.019(2) 0.021(2) 0.017(2) -0.0037(18) 0.0019(18) 0.0000(18)
C21 0.016(2) 0.023(2) 0.045(3) -0.006(2) -0.001(2) 0.0023(19)
C40 0.014(2) 0.0171(19) 0.023(2) -0.0001(18) 0.0000(19) 0.0000(16)
C41 0.021(2) 0.021(2) 0.027(3) 0.003(2) 0.000(2) 0.0066(19)
C30 0.027(3) 0.024(2) 0.020(3) 0.000(2) 0.003(2) 0.000(2)
C7 0.020(2) 0.014(2) 0.021(2) -0.0008(17) 0.0006(19) -0.0001(17)
C25 0.016(2) 0.025(2) 0.032(3) 0.004(2) 0.001(2) -0.0029(19)
C50 0.018(2) 0.018(2) 0.018(2) 0.0001(18) -0.0021(18) 0.0027(17)
C5 0.030(3) 0.018(2) 0.021(3) 0.0024(19) -0.005(2) -0.0063(19)
C44 0.015(2) 0.029(3) 0.025(3) -0.003(2) 0.003(2) -0.0013(19)
C47 0.014(2) 0.020(2) 0.028(3) 0.002(2) 0.001(2) -0.0042(17)
C43 0.016(2) 0.019(2) 0.038(3) -0.003(2) 0.003(2) 0.0034(18)
C16 0.019(2) 0.018(2) 0.030(3) -0.005(2) 0.007(2) -0.0015(18)
C26 0.018(2) 0.028(3) 0.045(3) 0.002(2) 0.005(2) 0.001(2)
C18 0.0088(19) 0.019(2) 0.025(2) -0.0006(19) -0.0002(18) -0.0041(16)
C33 0.017(2) 0.024(2) 0.024(3) -0.0037(19) -0.001(2) 0.0005(18)
C28 0.042(3) 0.021(2) 0.029(3) 0.007(2) -0.007(3) -0.007(2)
C11 0.017(2) 0.022(2) 0.031(3) -0.003(2) -0.003(2) 0.0002(17)
C14 0.017(2) 0.019(2) 0.023(3) 0.0026(19) 0.001(2) 0.0002(18)
C39 0.026(2) 0.027(2) 0.028(3) 0.003(2) -0.003(2) -0.002(2)
C48 0.020(2) 0.024(2) 0.026(3) 0.005(2) -0.001(2) -0.0047(18)
C23 0.018(2) 0.021(2) 0.026(3) -0.0017(19) 0.006(2) -0.0018(18)
C27 0.028(3) 0.024(2) 0.033(3) 0.000(2) 0.010(2) -0.010(2)
C10 0.025(2) 0.023(2) 0.026(3) 0.002(2) -0.009(2) 0.0029(19)
C49 0.030(3) 0.020(2) 0.018(2) 0.0009(19) -0.004(2) -0.0038(19)
C22 0.019(2) 0.026(3) 0.037(3) -0.006(2) 0.007(2) 0.0005(19)
C3 0.016(2) 0.038(3) 0.023(3) 0.000(2) 0.004(2) -0.003(2)
C46 0.014(2) 0.0169(19) 0.017(2) 0.0022(17) 0.0018(18) -0.0004(16)
C19 0.016(2) 0.019(2) 0.023(3) -0.0032(18) 0.0009(19) -0.0020(17)
C42 0.021(2) 0.021(2) 0.033(3) 0.003(2) -0.004(2) 0.0046(19)
C9 0.032(3) 0.025(2) 0.019(3) 0.005(2) -0.002(2) -0.009(2)
C01K 0.026(2) 0.022(2) 0.028(3) 0.004(2) -0.006(2) -0.0007(19)
C8 0.021(2) 0.024(2) 0.024(3) 0.000(2) -0.001(2) -0.0078(19)
C31 0.031(3) 0.022(2) 0.016(2) -0.0025(18) 0.003(2) 0.001(2)
C34 0.022(2) 0.018(2) 0.023(3) 0.0027(19) 0.006(2) 0.0053(18)
C32 0.026(3) 0.026(3) 0.023(3) -0.006(2) -0.004(2) 0.004(2)
C1 0.015(2) 0.022(2) 0.013(2) 0.0022(18) 0.0001(18) -0.0010(16)
C2 0.018(2) 0.023(2) 0.018(2) -0.0031(18) 0.0002(19) -0.0013(17)
C36 0.038(3) 0.037(3) 0.031(3) 0.008(2) 0.014(3) 0.002(3)
C35 0.028(3) 0.023(2) 0.028(3) 0.003(2) 0.006(2) 0.002(2)
C37 0.044(3) 0.047(3) 0.016(3) 0.002(2) 0.009(3) 0.015(3)
C45 0.015(2) 0.025(2) 0.020(2) 0.0013(19) -0.0002(19) 0.0000(18)
C38 0.041(3) 0.040(3) 0.022(3) -0.006(2) -0.002(2) 0.010(3)
C52 0.046(4) 0.079(5) 0.029(3) 0.002(3) -0.006(3) 0.034(4)
C51 0.056(6) 0.066(7) 0.030(5) 0.000 0.000 0.015(5)

loop_
_atom_type_symbol
_atom_type_description
_atom_type_scat_dispersion_real
_atom_type_scat_dispersion_imag
_atom_type_scat_source
C C 0.0181 0.0091 'International Tables Vol C Tables 4.2.6.8 and 6.1.1.4'
H H 0.0000 0.0000 'International Tables Vol C Tables 4.2.6.8 and 6.1.1.4'
Cl Cl 0.3639 0.7018 'International Tables Vol C Tables 4.2.6.8 and 6.1.1.4'
Cu Cu -1.9646 0.5888 'International Tables Vol C Tables 4.2.6.8 and 6.1.1.4'
I I -0.3257 6.8362 'International Tables Vol C Tables 4.2.6.8 and 6.1.1.4'
N N 0.0311 0.0180 'International Tables Vol C Tables 4.2.6.8 and 6.1.1.4'
P P 0.2955 0.4335 'International Tables Vol C Tables 4.2.6.8 and 6.1.1.4'

loop_
_geom_angle_atom_site_label_1
_geom_angle_atom_site_label_2
_geom_angle_atom_site_label_3
_geom_angle
_geom_angle_site_symmetry_1
_geom_angle_site_symmetry_3
_geom_angle_publ_flag
Cu2 I1 Cu1 60.01(2) . . ?
Cu3 I2 Cu2 59.39(2) . . ?
Cu1 I3 Cu3 60.86(2) . . ?
I1 Cu1 Cu4 116.44(3) . . ?
I1 Cu1 H 100(3) . . ?
I3 Cu1 I1 104.05(2) . . ?
I3 Cu1 Cu2 107.53(3) . . ?
I3 Cu1 Cu4 116.22(3) . . ?
I3 Cu1 Cu3 60.26(2) . . ?
I3 Cu1 H 95(3) . . ?
Cu2 Cu1 I1 58.93(2) . . ?
Cu2 Cu1 Cu4 63.04(3) . . ?
Cu2 Cu1 Cu3 58.93(3) . . ?
Cu2 Cu1 H 41(3) . . ?
Cu4 Cu1 H 34(3) . . ?
Cu3 Cu1 I1 103.66(3) . . ?
Cu3 Cu1 Cu4 63.58(3) . . ?
Cu3 Cu1 H 35(3) . . ?
P1 Cu1 I1 115.52(4) . . ?
P1 Cu1 I3 122.63(4) . . ?
P1 Cu1 Cu2 127.87(4) . . ?
P1 Cu1 Cu4 81.72(4) . . ?
P1 Cu1 Cu3 136.42(4) . . ?
P1 Cu1 H 116(3) . . ?
I1 Cu2 I2 108.91(3) . . ?
I1 Cu2 Cu1 61.06(2) . . ?
I1 Cu2 Cu4 117.56(3) . . ?
I1 Cu2 H 98(3) . . ?
I2 Cu2 Cu4 113.91(3) . . ?
I2 Cu2 H 97(2) . . ?
Cu1 Cu2 I2 111.22(3) . . ?
Cu1 Cu2 Cu4 62.18(3) . . ?
Cu1 Cu2 H 37(3) . . ?
Cu4 Cu2 H 36(3) . . ?
Cu3 Cu2 I1 106.55(3) . . ?
Cu3 Cu2 I2 59.61(2) . . ?
Cu3 Cu2 Cu1 60.62(3) . . ?
Cu3 Cu2 Cu4 63.77(3) . . ?
Cu3 Cu2 H 37(2) . . ?
P2 Cu2 I1 119.96(4) . . ?
P2 Cu2 I2 114.05(4) . . ?
P2 Cu2 Cu1 129.77(4) . . ?
P2 Cu2 Cu4 80.21(4) . . ?
P2 Cu2 Cu3 130.74(5) . . ?
P2 Cu2 H 116(3) . . ?
Cu1 Cu4 Cu2 54.77(2) . . ?
Cu1 Cu4 Cu3 54.62(2) . . ?
Cu1 Cu4 H 31(3) . . ?
Cu2 Cu4 Cu3 53.40(2) . . ?
Cu2 Cu4 H 36(3) . . ?
Cu3 Cu4 H 29(2) . . ?
N1 Cu4 Cu1 88.47(11) . . ?
N1 Cu4 Cu2 108.22(11) . . ?
N1 Cu4 Cu3 143.09(12) . . ?
N1 Cu4 H 116(2) . . ?
N1 Cu4 N2 103.60(16) . . ?
N1 Cu4 N3 103.40(15) . . ?
N2 Cu4 Cu1 141.71(11) . . ?
N2 Cu4 Cu2 86.99(11) . . ?
N2 Cu4 Cu3 106.49(11) . . ?
N2 Cu4 H 117(3) . . ?
N2 Cu4 N3 108.31(15) . . ?
N3 Cu4 Cu1 103.76(11) . . ?
N3 Cu4 Cu2 140.36(11) . . ?
N3 Cu4 Cu3 86.98(11) . . ?
N3 Cu4 H 108(2) . . ?
I2 Cu3 I3 113.66(3) . . ?
I2 Cu3 Cu1 112.25(3) . . ?
I2 Cu3 Cu4 114.28(3) . . ?
I2 Cu3 H 103(3) . . ?
I3 Cu3 Cu1 58.88(2) . . ?
I3 Cu3 Cu4 113.49(3) . . ?
I3 Cu3 H 94(3) . . ?
Cu1 Cu3 Cu4 61.80(3) . . ?
Cu1 Cu3 H 35(3) . . ?
Cu2 Cu3 I2 61.01(2) . . ?
Cu2 Cu3 I3 107.65(3) . . ?
Cu2 Cu3 Cu1 60.45(3) . . ?
Cu2 Cu3 Cu4 62.83(2) . . ?
Cu2 Cu3 H 42(3) . . ?
Cu4 Cu3 H 33(3) . . ?
P3 Cu3 I2 119.37(4) . . ?
P3 Cu3 I3 111.24(4) . . ?
P3 Cu3 Cu1 125.24(4) . . ?
P3 Cu3 Cu2 134.77(5) . . ?
P3 Cu3 Cu4 80.86(4) . . ?
P3 Cu3 H 112(3) . . ?
C13 P1 Cu1 111.87(15) . . ?
C7 P1 Cu1 116.70(16) . . ?
C7 P1 C13 104.2(2) . . ?
C1 P1 Cu1 119.06(15) . . ?
C1 P1 C13 99.5(2) . . ?
C1 P1 C7 103.2(2) . . ?
C24 P2 Cu2 116.63(16) . . ?
C24 P2 C29 105.7(2) . . ?
C29 P2 Cu2 111.96(15) . . ?
C18 P2 Cu2 117.79(17) . . ?
C18 P2 C24 100.8(2) . . ?
C18 P2 C29 102.2(2) . . ?
C40 P3 Cu3 116.76(16) . . ?
C40 P3 C46 104.2(2) . . ?
C46 P3 Cu3 111.36(15) . . ?
C34 P3 Cu3 120.17(17) . . ?
C34 P3 C40 101.5(2) . . ?
C34 P3 C46 100.6(2) . . ?
C13 N1 Cu4 125.7(3) . . ?
C13 N1 C17 117.3(4) . . ?
C17 N1 Cu4 116.7(3) . . ?
C29 N2 Cu4 125.9(3) . . ?
C33 N2 Cu4 116.9(3) . . ?
C33 N2 C29 117.2(4) . . ?
N1 C13 P1 114.8(3) . . ?
N1 C13 C14 122.3(4) . . ?
C14 C13 P1 122.7(4) . . ?
C50 N3 Cu4 116.1(3) . . ?
C50 N3 C46 117.3(4) . . ?
C46 N3 Cu4 126.2(3) . . ?
C25 C24 P2 119.3(4) . . ?
C25 C24 C01K 118.1(5) . . ?
C01K C24 P2 122.0(4) . . ?
C16 C15 H15 120.4 . . ?
C16 C15 C14 119.3(4) . . ?
C14 C15 H15 120.4 . . ?
N2 C29 P2 113.3(4) . . ?
N2 C29 C30 121.8(5) . . ?
C30 C29 P2 124.9(4) . . ?
C7 C12 H12 119.8 . . ?
C11 C12 H12 119.8 . . ?
C11 C12 C7 120.3(5) . . ?
C5 C4 H4 119.9 . . ?
C3 C4 H4 119.9 . . ?
C3 C4 C5 120.2(4) . . ?
C21 C20 H20 120.3 . . ?
C19 C20 H20 120.3 . . ?
C19 C20 C21 119.5(5) . . ?
C5 C6 H6 119.5 . . ?
C5 C6 C1 120.9(5) . . ?
C1 C6 H6 119.5 . . ?
N1 C17 H17 118.3 . . ?
N1 C17 C16 123.3(5) . . ?
C16 C17 H17 118.3 . . ?
C20 C21 H21 119.7 . . ?
C22 C21 C20 120.6(5) . . ?
C22 C21 H21 119.7 . . ?
C41 C40 P3 122.1(4) . . ?
C45 C40 P3 118.5(4) . . ?
C45 C40 C41 119.1(4) . . ?
C40 C41 H41 120.0 . . ?
C40 C41 C42 119.9(5) . . ?
C42 C41 H41 120.0 . . ?
C29 C30 H30 120.0 . . ?
C29 C30 C31 120.0(5) . . ?
C31 C30 H30 120.0 . . ?
C12 C7 P1 118.0(4) . . ?
C8 C7 P1 123.2(4) . . ?
C8 C7 C12 118.6(5) . . ?
C24 C25 H25 119.4 . . ?
C26 C25 C24 121.3(5) . . ?
C26 C25 H25 119.4 . . ?
N3 C50 H50 118.1 . . ?
N3 C50 C49 123.8(4) . . ?
C49 C50 H50 118.1 . . ?
C4 C5 H5 120.3 . . ?
C6 C5 C4 119.4(5) . . ?
C6 C5 H5 120.3 . . ?
C43 C44 H44 120.1 . . ?
C45 C44 H44 120.1 . . ?
C45 C44 C43 119.8(5) . . ?
C48 C47 H47 120.3 . . ?
C48 C47 C46 119.3(4) . . ?
C46 C47 H47 120.3 . . ?
C44 C43 H43 119.9 . . ?
C42 C43 C44 120.3(5) . . ?
C42 C43 H43 119.9 . . ?
C15 C16 C17 118.3(5) . . ?
C15 C16 H16 120.9 . . ?
C17 C16 H16 120.9 . . ?
C25 C26 H26 120.1 . . ?
C25 C26 C27 119.8(5) . . ?
C27 C26 H26 120.1 . . ?
C23 C18 P2 121.1(4) . . ?
C19 C18 P2 119.3(4) . . ?
C19 C18 C23 119.3(4) . . ?
N2 C33 H33 118.1 . . ?
N2 C33 C32 123.8(5) . . ?
C32 C33 H33 118.1 . . ?
C27 C28 H28 119.8 . . ?
C01K C28 H28 119.8 . . ?
C01K C28 C27 120.4(5) . . ?
C12 C11 H11 119.8 . . ?
C12 C11 C10 120.5(5) . . ?
C10 C11 H11 119.8 . . ?
C13 C14 H14 120.3 . . ?
C15 C14 C13 119.5(5) . . ?
C15 C14 H14 120.3 . . ?
C34 C39 H39 119.8 . . ?
C38 C39 H39 119.8 . . ?
C38 C39 C34 120.4(5) . . ?
C47 C48 H48 120.4 . . ?
C47 C48 C49 119.2(4) . . ?
C49 C48 H48 120.4 . . ?
C18 C23 H23 119.8 . . ?
C22 C23 C18 120.3(5) . . ?
C22 C23 H23 119.8 . . ?
C26 C27 C28 119.4(5) . . ?
C26 C27 H27 120.3 . . ?
C28 C27 H27 120.3 . . ?
C11 C10 H10 120.4 . . ?
C9 C10 C11 119.1(5) . . ?
C9 C10 H10 120.4 . . ?
C50 C49 H49 121.0 . . ?
C48 C49 C50 118.1(4) . . ?
C48 C49 H49 121.0 . . ?
C21 C22 C23 119.8(5) . . ?
C21 C22 H22 120.1 . . ?
C23 C22 H22 120.1 . . ?
C4 C3 H3 119.6 . . ?
C4 C3 C2 120.7(5) . . ?
C2 C3 H3 119.6 . . ?
N3 C46 P3 114.1(3) . . ?
N3 C46 C47 122.3(4) . . ?
C47 C46 P3 123.6(4) . . ?
C20 C19 C18 120.5(5) . . ?
C20 C19 H19 119.7 . . ?
C18 C19 H19 119.7 . . ?
C41 C42 H42 119.9 . . ?
C43 C42 C41 120.3(5) . . ?
C43 C42 H42 119.9 . . ?
C10 C9 H9 119.6 . . ?
C8 C9 C10 120.8(5) . . ?
C8 C9 H9 119.6 . . ?
C24 C01K H01K 119.6 . . ?
C28 C01K C24 120.8(5) . . ?
C28 C01K H01K 119.6 . . ?
C7 C8 H8 119.7 . . ?
C9 C8 C7 120.7(5) . . ?
C9 C8 H8 119.7 . . ?
C30 C31 H31 120.8 . . ?
C32 C31 C30 118.3(5) . . ?
C32 C31 H31 120.8 . . ?
C39 C34 P3 120.8(4) . . ?
C35 C34 P3 119.4(4) . . ?
C35 C34 C39 119.7(5) . . ?
C33 C32 C31 118.8(5) . . ?
C33 C32 H32 120.6 . . ?
C31 C32 H32 120.6 . . ?
C6 C1 P1 121.2(3) . . ?
C2 C1 P1 119.7(4) . . ?
C2 C1 C6 119.1(4) . . ?
C3 C2 H2 120.2 . . ?
C1 C2 C3 119.6(5) . . ?
C1 C2 H2 120.2 . . ?
C35 C36 H36 119.6 . . ?
C37 C36 H36 119.6 . . ?
C37 C36 C35 120.9(6) . . ?
C34 C35 C36 119.0(6) . . ?
C34 C35 H35 120.5 . . ?
C36 C35 H35 120.5 . . ?
C36 C37 H37 120.2 . . ?
C36 C37 C38 119.7(6) . . ?
C38 C37 H37 120.2 . . ?
C40 C45 H45 119.7 . . ?
C44 C45 C40 120.6(5) . . ?
C44 C45 H45 119.7 . . ?
C39 C38 C37 120.2(6) . . ?
C39 C38 H38 119.9 . . ?
C37 C38 H38 119.9 . . ?
Cl2 C52 Cl1 112.1(4) . . ?
Cl2 C52 H52A 109.2 . . ?
Cl2 C52 H52B 109.2 . . ?
Cl1 C52 H52A 109.2 . . ?
Cl1 C52 H52B 109.2 . . ?
H52A C52 H52B 107.9 . . ?
Cl3 C51 Cl3 114.9(6) 14_665 . ?
Cl3 C51 H51A 108.5 . . ?
Cl3 C51 H51A 108.5 14_665 . ?
Cl3 C51 H51B 108.5 14_665 . ?
Cl3 C51 H51B 108.5 . . ?
H51A C51 H51B 107.5 . . ?

loop_
_geom_bond_atom_site_label_1
_geom_bond_atom_site_label_2
_geom_bond_distance
_geom_bond_site_symmetry_2
_geom_bond_publ_flag
I1 Cu1 2.6917(7) . ?
I1 Cu2 2.6344(8) . ?
I2 Cu2 2.6660(7) . ?
I2 Cu3 2.6290(8) . ?
I3 Cu1 2.6152(7) . ?
I3 Cu3 2.6524(8) . ?
Cu1 Cu2 2.6639(10) . ?
Cu1 Cu4 2.8842(10) . ?
Cu1 Cu3 2.6683(10) . ?
Cu1 H 1.63(8) . ?
Cu1 P1 2.2140(12) . ?
Cu2 Cu4 2.9068(10) . ?
Cu2 Cu3 2.6231(9) . ?
Cu2 H 1.80(8) . ?
Cu2 P2 2.2107(14) . ?
Cu4 Cu3 2.9310(10) . ?
Cu4 H 1.79(8) . ?
Cu4 N1 2.110(4) . ?
Cu4 N2 2.115(4) . ?
Cu4 N3 2.123(4) . ?
Cu3 H 1.62(8) . ?
Cu3 P3 2.2105(14) . ?
P1 C13 1.841(5) . ?
P1 C7 1.828(5) . ?
P1 C1 1.827(5) . ?
P2 C24 1.836(5) . ?
P2 C29 1.848(5) . ?
P2 C18 1.835(5) . ?
P3 C40 1.833(5) . ?
P3 C46 1.846(5) . ?
P3 C34 1.822(5) . ?
Cl2 C52 1.765(8) . ?
Cl1 C52 1.778(7) . ?
Cl3 C51 1.745(6) . ?
N1 C13 1.348(6) . ?
N1 C17 1.355(6) . ?
N2 C29 1.366(6) . ?
N2 C33 1.343(7) . ?
C13 C14 1.389(7) . ?
N3 C50 1.347(6) . ?
N3 C46 1.353(6) . ?
C24 C25 1.395(7) . ?
C24 C01K 1.395(7) . ?
C15 H15 0.9300 . ?
C15 C16 1.376(8) . ?
C15 C14 1.382(7) . ?
C29 C30 1.385(7) . ?
C12 H12 0.9300 . ?
C12 C7 1.404(7) . ?
C12 C11 1.392(8) . ?
C4 H4 0.9300 . ?
C4 C5 1.389(8) . ?
C4 C3 1.377(8) . ?
C20 H20 0.9300 . ?
C20 C21 1.399(8) . ?
C20 C19 1.381(7) . ?
C6 H6 0.9300 . ?
C6 C5 1.383(7) . ?
C6 C1 1.407(7) . ?
C17 H17 0.9300 . ?
C17 C16 1.393(7) . ?
C21 H21 0.9300 . ?
C21 C22 1.377(9) . ?
C40 C41 1.398(7) . ?
C40 C45 1.394(7) . ?
C41 H41 0.9300 . ?
C41 C42 1.402(7) . ?
C30 H30 0.9300 . ?
C30 C31 1.388(8) . ?
C7 C8 1.400(7) . ?
C25 H25 0.9300 . ?
C25 C26 1.386(8) . ?
C50 H50 0.9300 . ?
C50 C49 1.391(7) . ?
C5 H5 0.9300 . ?
C44 H44 0.9300 . ?
C44 C43 1.394(8) . ?
C44 C45 1.387(7) . ?
C47 H47 0.9300 . ?
C47 C48 1.380(7) . ?
C47 C46 1.396(6) . ?
C43 H43 0.9300 . ?
C43 C42 1.371(8) . ?
C16 H16 0.9300 . ?
C26 H26 0.9300 . ?
C26 C27 1.388(8) . ?
C18 C23 1.396(7) . ?
C18 C19 1.393(7) . ?
C33 H33 0.9300 . ?
C33 C32 1.383(8) . ?
C28 H28 0.9300 . ?
C28 C27 1.390(8) . ?
C28 C01K 1.382(8) . ?
C11 H11 0.9300 . ?
C11 C10 1.394(8) . ?
C14 H14 0.9300 . ?
C39 H39 0.9300 . ?
C39 C34 1.399(8) . ?
C39 C38 1.364(9) . ?
C48 H48 0.9300 . ?
C48 C49 1.388(7) . ?
C23 H23 0.9300 . ?
C23 C22 1.388(7) . ?
C27 H27 0.9300 . ?
C10 H10 0.9300 . ?
C10 C9 1.392(8) . ?
C49 H49 0.9300 . ?
C22 H22 0.9300 . ?
C3 H3 0.9300 . ?
C3 C2 1.398(7) . ?
C19 H19 0.9300 . ?
C42 H42 0.9300 . ?
C9 H9 0.9300 . ?
C9 C8 1.383(8) . ?
C01K H01K 0.9300 . ?
C8 H8 0.9300 . ?
C31 H31 0.9300 . ?
C31 C32 1.384(8) . ?
C34 C35 1.383(7) . ?
C32 H32 0.9300 . ?
C1 C2 1.389(7) . ?
C2 H2 0.9300 . ?
C36 H36 0.9300 . ?
C36 C35 1.399(9) . ?
C36 C37 1.367(10) . ?
C35 H35 0.9300 . ?
C37 H37 0.9300 . ?
C37 C38 1.392(10) . ?
C45 H45 0.9300 . ?
C38 H38 0.9300 . ?
C52 H52A 0.9700 . ?
C52 H52B 0.9700 . ?
C51 H51A 0.9700 . ?
C51 H51B 0.9700 . ?

loop_
_geom_torsion_atom_site_label_1
_geom_torsion_atom_site_label_2
_geom_torsion_atom_site_label_3
_geom_torsion_atom_site_label_4
_geom_torsion
_geom_torsion_site_symmetry_1
_geom_torsion_site_symmetry_2
_geom_torsion_site_symmetry_3
_geom_torsion_site_symmetry_4
_geom_torsion_publ_flag
Cu1 P1 C13 N1 42.4(4) . . . . ?
Cu1 P1 C13 C14 -142.5(4) . . . . ?
Cu1 P1 C7 C12 51.5(4) . . . . ?
Cu1 P1 C7 C8 -123.0(4) . . . . ?
Cu1 P1 C1 C6 -154.3(3) . . . . ?
Cu1 P1 C1 C2 26.3(5) . . . . ?
Cu2 P2 C24 C25 -98.7(4) . . . . ?
Cu2 P2 C24 C01K 72.8(5) . . . . ?
Cu2 P2 C29 N2 41.7(4) . . . . ?
Cu2 P2 C29 C30 -138.9(4) . . . . ?
Cu2 P2 C18 C23 -168.8(3) . . . . ?
Cu2 P2 C18 C19 16.4(4) . . . . ?
Cu4 N1 C13 P1 -12.9(5) . . . . ?
Cu4 N1 C13 C14 172.0(3) . . . . ?
Cu4 N1 C17 C16 -173.5(4) . . . . ?
Cu4 N2 C29 P2 -4.4(5) . . . . ?
Cu4 N2 C29 C30 176.2(4) . . . . ?
Cu4 N2 C33 C32 -175.5(4) . . . . ?
Cu4 N3 C50 C49 -173.2(4) . . . . ?
Cu4 N3 C46 P3 -12.1(5) . . . . ?
Cu4 N3 C46 C47 170.9(4) . . . . ?
Cu3 P3 C40 C41 -116.0(4) . . . . ?
Cu3 P3 C40 C45 57.7(4) . . . . ?
Cu3 P3 C46 N3 45.2(4) . . . . ?
Cu3 P3 C46 C47 -137.9(4) . . . . ?
Cu3 P3 C34 C39 -164.0(4) . . . . ?
Cu3 P3 C34 C35 19.6(5) . . . . ?
P1 C13 C14 C15 -173.2(4) . . . . ?
P1 C7 C8 C9 175.3(4) . . . . ?
P1 C1 C2 C3 178.3(4) . . . . ?
P2 C24 C25 C26 172.4(5) . . . . ?
P2 C24 C01K C28 -174.5(4) . . . . ?
P2 C29 C30 C31 179.4(4) . . . . ?
P2 C18 C23 C22 -173.8(4) . . . . ?
P2 C18 C19 C20 174.6(4) . . . . ?
P3 C40 C41 C42 174.9(4) . . . . ?
P3 C40 C45 C44 -175.9(4) . . . . ?
P3 C34 C35 C36 173.3(4) . . . . ?
N1 C13 C14 C15 1.5(7) . . . . ?
N1 C17 C16 C15 0.4(8) . . . . ?
N2 C29 C30 C31 -1.3(8) . . . . ?
N2 C33 C32 C31 -0.8(8) . . . . ?
C13 P1 C7 C12 -72.4(4) . . . . ?
C13 P1 C7 C8 113.1(4) . . . . ?
C13 P1 C1 C6 -32.7(4) . . . . ?
C13 P1 C1 C2 148.0(4) . . . . ?
C13 N1 C17 C16 1.3(7) . . . . ?
N3 C50 C49 C48 1.4(8) . . . . ?
C24 P2 C29 N2 169.6(3) . . . . ?
C24 P2 C29 C30 -11.0(5) . . . . ?
C24 P2 C18 C23 63.2(4) . . . . ?
C24 P2 C18 C19 -111.6(4) . . . . ?
C24 C25 C26 C27 2.7(9) . . . . ?
C29 P2 C24 C25 136.2(4) . . . . ?
C29 P2 C24 C01K -52.3(5) . . . . ?
C29 P2 C18 C23 -45.7(4) . . . . ?
C29 P2 C18 C19 139.5(4) . . . . ?
C29 N2 C33 C32 1.5(7) . . . . ?
C29 C30 C31 C32 2.0(8) . . . . ?
C12 C7 C8 C9 0.7(8) . . . . ?
C12 C11 C10 C9 1.0(8) . . . . ?
C4 C3 C2 C1 -0.5(8) . . . . ?
C20 C21 C22 C23 0.2(8) . . . . ?
C6 C1 C2 C3 -1.1(7) . . . . ?
C17 N1 C13 P1 172.8(3) . . . . ?
C17 N1 C13 C14 -2.3(6) . . . . ?
C21 C20 C19 C18 -0.4(7) . . . . ?
C40 P3 C46 N3 171.9(4) . . . . ?
C40 P3 C46 C47 -11.2(5) . . . . ?
C40 P3 C34 C39 65.5(4) . . . . ?
C40 P3 C34 C35 -110.9(4) . . . . ?
C40 C41 C42 C43 0.2(8) . . . . ?
C41 C40 C45 C44 -2.0(7) . . . . ?
C30 C31 C32 C33 -1.0(8) . . . . ?
C7 P1 C13 N1 169.4(3) . . . . ?
C7 P1 C13 C14 -15.5(4) . . . . ?
C7 P1 C1 C6 74.5(4) . . . . ?
C7 P1 C1 C2 -104.9(4) . . . . ?
C7 C12 C11 C10 -0.3(7) . . . . ?
C25 C24 C01K C28 -2.9(8) . . . . ?
C25 C26 C27 C28 -3.6(9) . . . . ?
C50 N3 C46 P3 175.2(3) . . . . ?
C50 N3 C46 C47 -1.7(7) . . . . ?
C5 C4 C3 C2 1.7(8) . . . . ?
C5 C6 C1 P1 -177.9(4) . . . . ?
C5 C6 C1 C2 1.5(7) . . . . ?
C44 C43 C42 C41 -0.8(8) . . . . ?
C47 C48 C49 C50 -1.4(8) . . . . ?
C43 C44 C45 C40 1.4(8) . . . . ?
C16 C15 C14 C13 0.3(7) . . . . ?
C18 P2 C24 C25 30.1(5) . . . . ?
C18 P2 C24 C01K -158.4(4) . . . . ?
C18 P2 C29 N2 -85.3(4) . . . . ?
C18 P2 C29 C30 94.1(5) . . . . ?
C18 C23 C22 C21 -0.9(8) . . . . ?
C33 N2 C29 P2 179.0(3) . . . . ?
C33 N2 C29 C30 -0.4(7) . . . . ?
C11 C12 C7 P1 -175.3(4) . . . . ?
C11 C12 C7 C8 -0.5(7) . . . . ?
C11 C10 C9 C8 -0.7(8) . . . . ?
C14 C15 C16 C17 -1.2(7) . . . . ?
C39 C34 C35 C36 -3.1(8) . . . . ?
C48 C47 C46 P3 -175.0(4) . . . . ?
C48 C47 C46 N3 1.7(8) . . . . ?
C23 C18 C19 C20 -0.3(7) . . . . ?
C27 C28 C01K C24 2.0(9) . . . . ?
C10 C9 C8 C7 -0.1(8) . . . . ?
C3 C4 C5 C6 -1.3(8) . . . . ?
C46 P3 C40 C41 120.8(4) . . . . ?
C46 P3 C40 C45 -65.5(4) . . . . ?
C46 P3 C34 C39 -41.5(4) . . . . ?
C46 P3 C34 C35 142.1(4) . . . . ?
C46 N3 C50 C49 0.2(7) . . . . ?
C46 C47 C48 C49 0.0(8) . . . . ?
C19 C20 C21 C22 0.5(7) . . . . ?
C19 C18 C23 C22 0.9(7) . . . . ?
C01K C24 C25 C26 0.5(8) . . . . ?
C01K C28 C27 C26 1.3(9) . . . . ?
C34 P3 C40 C41 16.6(5) . . . . ?
C34 P3 C40 C45 -169.7(4) . . . . ?
C34 P3 C46 N3 -83.3(4) . . . . ?
C34 P3 C46 C47 93.7(5) . . . . ?
C34 C39 C38 C37 -0.6(9) . . . . ?
C1 P1 C13 N1 -84.3(4) . . . . ?
C1 P1 C13 C14 90.8(4) . . . . ?
C1 P1 C7 C12 -175.9(4) . . . . ?
C1 P1 C7 C8 9.5(5) . . . . ?
C1 C6 C5 C4 -0.3(8) . . . . ?
C36 C37 C38 C39 -1.3(9) . . . . ?
C35 C36 C37 C38 1.0(9) . . . . ?
C37 C36 C35 C34 1.3(9) . . . . ?
C45 C40 C41 C42 1.2(7) . . . . ?
C45 C44 C43 C42 0.0(8) . . . . ?
C38 C39 C34 P3 -173.5(4) . . . . ?
C38 C39 C34 C35 2.8(8) . . . . ?
